data_7103503
loop_
_publ_author_name
'Sussman, Victor J'
'Ellis, John E'

_publ_section_title
;
 A total loss of innocence: double ortho-metallation of
 bis(triphenylphosphano)iminium cation, [N(PPh(3))(2)](+), by
 tris(eta-naphthalene)tantalate(1-).
;
_journal_issue 43
_journal_name_full 'Chemical communications (Cambridge, England)'
_journal_page_first 5642
_journal_page_last 5644
_journal_paper_doi 10.1039/b811320c
_journal_year 2008
_chemical_formula_moiety 'C46 H38 N P2 Ta, C4 H8 O'
_chemical_formula_sum 'C50 H46 N O P2 Ta'
_chemical_formula_weight 919.77
_chemical_name_common 05303
_chemical_name_systematic
;
?
;
_space_group_IT_number 14
_symmetry_cell_setting monoclinic
_symmetry_space_group_name_Hall '-P 2yn'
_symmetry_space_group_name_H-M 'P 1 21/n 1'
_atom_sites_solution_hydrogens geom
_atom_sites_solution_primary direct
_atom_sites_solution_secondary difmap
_audit_creation_method SHELXL-97
_cell_angle_alpha 90.00
_cell_angle_beta 104.132(2)
_cell_angle_gamma 90.00
_cell_formula_units_Z 4
_cell_length_a 10.6242(10)
_cell_length_b 26.941(3)
_cell_length_c 14.3990(14)
_cell_measurement_reflns_used 4031
_cell_measurement_temperature 173(2)
_cell_measurement_theta_max 27.47
_cell_measurement_theta_min 2.28
_cell_volume 3996.6(7)
_computing_cell_refinement 'SAINT, Bruker'
_computing_data_collection 'SMART, Bruker'
_computing_data_reduction 'SAINT, Bruker'
_computing_molecular_graphics 'SHELXTL, Bruker'
_computing_structure_refinement 'SHELXL-97 (Sheldrick, 1997)'
_computing_structure_solution 'SHELXS-97 (Sheldrick, 1990)'
_diffrn_ambient_temperature 173(2)
_diffrn_measured_fraction_theta_full 0.998
_diffrn_measured_fraction_theta_max 0.998
_diffrn_measurement_device_type 'Siemens SMART Platform CCD'
_diffrn_measurement_method 'area detector, omega scans'
_diffrn_radiation_monochromator graphite
_diffrn_radiation_source 'normal-focus sealed tube'
_diffrn_radiation_type MoK\a
_diffrn_radiation_wavelength 0.71073
_diffrn_reflns_av_R_equivalents 0.0433
_diffrn_reflns_av_sigmaI/netI 0.0329
_diffrn_reflns_limit_h_max 13
_diffrn_reflns_limit_h_min -13
_diffrn_reflns_limit_k_max 34
_diffrn_reflns_limit_k_min -34
_diffrn_reflns_limit_l_max 18
_diffrn_reflns_limit_l_min -18
_diffrn_reflns_number 46849
_diffrn_reflns_theta_full 27.51
_diffrn_reflns_theta_max 27.51
_diffrn_reflns_theta_min 1.51
_exptl_absorpt_coefficient_mu 2.870
_exptl_absorpt_correction_T_max 1.000000
_exptl_absorpt_correction_T_min 0.645633
_exptl_absorpt_correction_type multi-scan
_exptl_absorpt_process_details 'SADABS, R. Blessing, 1995'
_exptl_crystal_colour 'dark green'
_exptl_crystal_density_diffrn 1.529
_exptl_crystal_density_method 'not measured'
_exptl_crystal_description plate
_exptl_crystal_F_000 1856
_exptl_crystal_size_max 0.45
_exptl_crystal_size_mid 0.25
_exptl_crystal_size_min 0.10
_refine_diff_density_max 0.818
_refine_diff_density_min -0.932
_refine_diff_density_rms 0.085
_refine_ls_extinction_method none
_refine_ls_goodness_of_fit_ref 1.068
_refine_ls_hydrogen_treatment constr
_refine_ls_matrix_type full
_refine_ls_number_parameters 512
_refine_ls_number_reflns 9182
_refine_ls_number_restraints 36
_refine_ls_restrained_S_all 1.074
_refine_ls_R_factor_all 0.0486
_refine_ls_R_factor_gt 0.0362
_refine_ls_shift/su_max 0.004
_refine_ls_shift/su_mean 0.000
_refine_ls_structure_factor_coef Fsqd
_refine_ls_weighting_details 'calc w=1/[\s^2^(Fo^2^)+(0.0318P)^2^+5.7790P] where P=(Fo^2^+2Fc^2^)/3'
_refine_ls_weighting_scheme calc
_refine_ls_wR_factor_gt 0.0745
_refine_ls_wR_factor_ref 0.0781
_reflns_number_gt 7806
_reflns_number_total 9182
_reflns_threshold_expression >2sigma(I)
_cod_data_source_file b811320c.txt
_cod_data_source_block 05303m
_cod_original_sg_symbol_H-M P2(1)/n
_cod_database_code 7103503

loop_
_symmetry_equiv_pos_as_xyz
'x, y, z'
'-x+1/2, y+1/2, -z+1/2'
'-x, -y, -z'
'x-1/2, -y-1/2, z-1/2'

loop_
_atom_site_label
_atom_site_type_symbol
_atom_site_fract_x
_atom_site_fract_y
_atom_site_fract_z
_atom_site_U_iso_or_equiv
_atom_site_adp_type
_atom_site_occupancy
_atom_site_symmetry_multiplicity
_atom_site_calc_flag
_atom_site_refinement_flags
_atom_site_disorder_assembly
_atom_site_disorder_group
N1 N 0.7242(3) 0.73735(11) 0.3155(2) 0.0300(6) Uani 1 1 d . . .
Ta1 Ta 0.757446(15) 0.879210(5) 0.511972(10) 0.02939(5) Uani 1 1 d . . .
P1 P 0.73322(9) 0.78934(3) 0.37179(6) 0.02520(18) Uani 1 1 d . . .
P2 P 0.79267(9) 0.68582(3) 0.34561(6) 0.02747(19) Uani 1 1 d . . .
C1 C 0.8967(4) 0.94486(14) 0.5715(3) 0.0422(10) Uani 1 1 d . . .
H1A H 0.9886 0.9423 0.5663 0.051 Uiso 1 1 calc R . .
C2 C 0.8007(4) 0.96427(14) 0.4890(3) 0.0413(9) Uani 1 1 d . . .
H2A H 0.8253 0.9763 0.4302 0.050 Uiso 1 1 calc R . .
C3 C 0.6724(4) 0.96131(14) 0.4945(3) 0.0414(10) Uani 1 1 d . . .
H3A H 0.5986 0.9711 0.4400 0.050 Uiso 1 1 calc R . .
C4 C 0.6520(5) 0.93933(15) 0.5811(3) 0.0437(10) Uani 1 1 d . . .
H4A H 0.5604 0.9324 0.5837 0.052 Uiso 1 1 calc R . .
C5 C 0.7125(6) 0.96313(18) 0.7588(4) 0.0680(16) Uani 1 1 d . . .
H5A H 0.6247 0.9618 0.7631 0.082 Uiso 1 1 calc R . .
C6 C 0.8134(9) 0.9736(2) 0.8405(4) 0.083(2) Uani 1 1 d . . .
H6A H 0.7934 0.9793 0.9005 0.100 Uiso 1 1 calc R . .
C7 C 0.9376(8) 0.97569(19) 0.8341(4) 0.081(2) Uani 1 1 d . . .
H7A H 1.0037 0.9824 0.8902 0.097 Uiso 1 1 calc R . .
C8 C 0.9721(6) 0.96833(16) 0.7484(3) 0.0634(15) Uani 1 1 d . . .
H8A H 1.0601 0.9707 0.7451 0.076 Uiso 1 1 calc R . .
C9 C 0.8741(5) 0.95724(15) 0.6668(3) 0.0510(12) Uani 1 1 d . . .
C10 C 0.7448(5) 0.95481(15) 0.6715(3) 0.0507(12) Uani 1 1 d . . .
C11 C 0.8493(3) 0.83086(13) 0.3417(2) 0.0270(7) Uani 1 1 d . . .
C12 C 0.9088(4) 0.81953(15) 0.2677(3) 0.0345(8) Uani 1 1 d . . .
H12A H 0.8914 0.7889 0.2342 0.041 Uiso 1 1 calc R . .
C13 C 0.9933(4) 0.85346(17) 0.2438(3) 0.0450(10) Uani 1 1 d . . .
H13A H 1.0344 0.8467 0.1936 0.054 Uiso 1 1 calc R . .
C14 C 1.0169(4) 0.89775(16) 0.2947(3) 0.0453(10) Uani 1 1 d . . .
H14A H 1.0728 0.9218 0.2777 0.054 Uiso 1 1 calc R . .
C15 C 0.9602(4) 0.90743(14) 0.3700(3) 0.0382(9) Uani 1 1 d . . .
H15A H 0.9818 0.9374 0.4050 0.046 Uiso 1 1 calc R . .
C16 C 0.8720(3) 0.87468(13) 0.3966(2) 0.0300(7) Uani 1 1 d . . .
C17 C 0.5785(3) 0.81966(13) 0.3393(2) 0.0286(7) Uani 1 1 d . . .
C18 C 0.5770(4) 0.86336(14) 0.3934(3) 0.0321(8) Uani 1 1 d . . .
C19 C 0.4575(4) 0.88854(16) 0.3713(3) 0.0463(10) Uani 1 1 d . . .
H19A H 0.4489 0.9180 0.4055 0.056 Uiso 1 1 calc R . .
C20 C 0.3517(4) 0.8719(2) 0.3016(4) 0.0621(14) Uani 1 1 d . . .
H20A H 0.2728 0.8902 0.2892 0.075 Uiso 1 1 calc R . .
C21 C 0.3591(4) 0.82922(19) 0.2499(3) 0.0547(12) Uani 1 1 d . . .
H21A H 0.2863 0.8185 0.2016 0.066 Uiso 1 1 calc R . .
C22 C 0.4733(4) 0.80233(15) 0.2692(3) 0.0374(9) Uani 1 1 d . . .
H22A H 0.4798 0.7726 0.2353 0.045 Uiso 1 1 calc R . .
C23 C 0.7685(3) 0.79490(13) 0.4966(2) 0.0288(8) Uani 1 1 d . . .
C24 C 0.8952(4) 0.81035(13) 0.5527(2) 0.0337(8) Uani 1 1 d . . .
H24A H 0.9763 0.8061 0.5300 0.040 Uiso 1 1 calc R . .
C25 C 0.8938(4) 0.83243(14) 0.6401(3) 0.0377(9) Uani 1 1 d . . .
H25A H 0.9742 0.8473 0.6818 0.045 Uiso 1 1 calc R . .
C26 C 0.7710(4) 0.84038(14) 0.6591(3) 0.0399(9) Uani 1 1 d . . .
H26A H 0.7693 0.8627 0.7142 0.048 Uiso 1 1 calc R . .
C27 C 0.6646(5) 0.80135(16) 0.6350(3) 0.0449(10) Uani 1 1 d . . .
H27A H 0.5789 0.8179 0.6189 0.054 Uiso 1 1 calc R . .
H27B H 0.6689 0.7800 0.6917 0.054 Uiso 1 1 calc R . .
C28 C 0.6787(4) 0.76900(14) 0.5502(3) 0.0364(9) Uani 1 1 d . . .
H28A H 0.7153 0.7363 0.5738 0.044 Uiso 1 1 calc R . .
H28B H 0.5924 0.7636 0.5061 0.044 Uiso 1 1 calc R . .
C29 C 0.7869(3) 0.65048(14) 0.2380(2) 0.0305(8) Uani 1 1 d . . .
C30 C 0.8213(5) 0.60099(16) 0.2427(3) 0.0484(11) Uani 1 1 d . . .
H30A H 0.8488 0.5850 0.3030 0.058 Uiso 1 1 calc R . .
C31 C 0.8155(5) 0.57485(17) 0.1593(3) 0.0566(13) Uani 1 1 d . . .
H31A H 0.8399 0.5408 0.1627 0.068 Uiso 1 1 calc R . .
C32 C 0.7748(4) 0.59738(17) 0.0711(3) 0.0475(11) Uani 1 1 d . . .
H32A H 0.7698 0.5789 0.0142 0.057 Uiso 1 1 calc R . .
C33 C 0.7416(5) 0.64654(18) 0.0661(3) 0.0505(11) Uani 1 1 d . . .
H33A H 0.7150 0.6624 0.0056 0.061 Uiso 1 1 calc R . .
C34 C 0.7468(4) 0.67328(16) 0.1497(3) 0.0436(10) Uani 1 1 d . . .
H34A H 0.7227 0.7073 0.1461 0.052 Uiso 1 1 calc R . .
C35 C 0.9615(4) 0.69018(13) 0.4093(2) 0.0303(8) Uani 1 1 d . . .
C36 C 0.9973(4) 0.69750(13) 0.5077(3) 0.0333(8) Uani 1 1 d . . .
H36A H 0.9330 0.6969 0.5434 0.040 Uiso 1 1 calc R . .
C37 C 1.1259(4) 0.70566(15) 0.5542(3) 0.0396(9) Uani 1 1 d . . .
H37A H 1.1498 0.7101 0.6217 0.048 Uiso 1 1 calc R . .
C38 C 1.2194(4) 0.70734(19) 0.5025(3) 0.0500(11) Uani 1 1 d . . .
H38A H 1.3076 0.7133 0.5342 0.060 Uiso 1 1 calc R . .
C39 C 1.1847(4) 0.7004(2) 0.4044(3) 0.0613(14) Uani 1 1 d . . .
H39A H 1.2488 0.7018 0.3686 0.074 Uiso 1 1 calc R . .
C40 C 1.0561(4) 0.69136(18) 0.3583(3) 0.0479(11) Uani 1 1 d . . .
H40A H 1.0329 0.6859 0.2911 0.058 Uiso 1 1 calc R . .
C41 C 0.7117(4) 0.65010(13) 0.4201(2) 0.0309(8) Uani 1 1 d . . .
C42 C 0.7759(5) 0.61427(15) 0.4837(3) 0.0416(10) Uani 1 1 d . . .
H42A H 0.8649 0.6073 0.4881 0.050 Uiso 1 1 calc R . .
C43 C 0.7098(5) 0.58869(16) 0.5408(3) 0.0517(12) Uani 1 1 d . . .
H43A H 0.7545 0.5651 0.5860 0.062 Uiso 1 1 calc R . .
C44 C 0.5804(6) 0.59730(17) 0.5323(3) 0.0562(13) Uani 1 1 d . . .
H44A H 0.5356 0.5793 0.5710 0.067 Uiso 1 1 calc R . .
C45 C 0.5146(5) 0.63192(17) 0.4678(4) 0.0548(12) Uani 1 1 d . . .
H45A H 0.4247 0.6375 0.4616 0.066 Uiso 1 1 calc R . .
C46 C 0.5808(4) 0.65853(15) 0.4118(3) 0.0406(9) Uani 1 1 d . . .
H46A H 0.5361 0.6826 0.3677 0.049 Uiso 1 1 calc R . .
O1 O 0.1703(19) 0.5091(5) 0.6662(11) 0.118(4) Uani 0.392(8) 1 d PD A 1
C47 C 0.086(2) 0.5455(11) 0.694(2) 0.108(4) Uani 0.392(8) 1 d PD A 1
H47A H 0.0938 0.5453 0.7635 0.130 Uiso 0.392(8) 1 calc PR A 1
H47B H -0.0058 0.5404 0.6593 0.130 Uiso 0.392(8) 1 calc PR A 1
C48 C 0.141(4) 0.5923(8) 0.662(3) 0.078(4) Uani 0.392(8) 1 d PD A 1
H48A H 0.2282 0.6003 0.7015 0.093 Uiso 0.392(8) 1 calc PR A 1
H48B H 0.0821 0.6212 0.6593 0.093 Uiso 0.392(8) 1 calc PR A 1
C49 C 0.143(3) 0.5726(9) 0.561(2) 0.087(4) Uani 0.392(8) 1 d PD A 1
H49A H 0.0576 0.5600 0.5240 0.105 Uiso 0.392(8) 1 calc PR A 1
H49B H 0.1780 0.5970 0.5221 0.105 Uiso 0.392(8) 1 calc PR A 1
C50 C 0.238(2) 0.5315(7) 0.6016(15) 0.110(5) Uani 0.392(8) 1 d PD A 1
H50A H 0.2499 0.5079 0.5515 0.132 Uiso 0.392(8) 1 calc PR A 1
H50B H 0.3239 0.5448 0.6360 0.132 Uiso 0.392(8) 1 calc PR A 1
O1' O 0.0692(12) 0.5059(3) 0.6333(7) 0.118(4) Uani 0.608(8) 1 d PD A 5
C47' C 0.1100(18) 0.5417(7) 0.7101(11) 0.108(4) Uani 0.608(8) 1 d PD A 5
H47C H 0.1965 0.5335 0.7514 0.130 Uiso 0.608(8) 1 calc PR A 5
H47D H 0.0463 0.5444 0.7498 0.130 Uiso 0.608(8) 1 calc PR A 5
C48' C 0.114(2) 0.5875(5) 0.6533(19) 0.078(4) Uani 0.608(8) 1 d PD A 5
H48C H 0.1638 0.6139 0.6937 0.093 Uiso 0.608(8) 1 calc PR A 5
H48D H 0.0249 0.5998 0.6246 0.093 Uiso 0.608(8) 1 calc PR A 5
C49' C 0.1817(18) 0.5709(5) 0.5747(15) 0.087(4) Uani 0.608(8) 1 d PD A 5
H49C H 0.1477 0.5890 0.5139 0.105 Uiso 0.608(8) 1 calc PR A 5
H49D H 0.2769 0.5754 0.5954 0.105 Uiso 0.608(8) 1 calc PR A 5
C50' C 0.1452(16) 0.5168(4) 0.5653(9) 0.110(5) Uani 0.608(8) 1 d PD A 5
H50C H 0.0940 0.5096 0.4995 0.132 Uiso 0.608(8) 1 calc PR A 5
H50D H 0.2243 0.4959 0.5786 0.132 Uiso 0.608(8) 1 calc PR A 5

loop_
_atom_site_aniso_label
_atom_site_aniso_U_11
_atom_site_aniso_U_22
_atom_site_aniso_U_33
_atom_site_aniso_U_23
_atom_site_aniso_U_13
_atom_site_aniso_U_12
N1 0.0359(17) 0.0293(16) 0.0244(14) -0.0014(12) 0.0068(12) 0.0016(13)
Ta1 0.03592(9) 0.02718(8) 0.02507(8) -0.00122(6) 0.00746(6) 0.00226(7)
P1 0.0289(5) 0.0266(4) 0.0213(4) 0.0001(3) 0.0082(3) 0.0013(4)
P2 0.0331(5) 0.0285(5) 0.0212(4) -0.0015(3) 0.0076(4) 0.0019(4)
C1 0.050(3) 0.031(2) 0.042(2) -0.0043(17) 0.0042(19) -0.0018(18)
C2 0.059(3) 0.026(2) 0.039(2) -0.0001(16) 0.0118(19) 0.0023(18)
C3 0.055(3) 0.030(2) 0.040(2) -0.0018(16) 0.0121(19) 0.0093(19)
C4 0.057(3) 0.033(2) 0.044(2) -0.0059(17) 0.018(2) 0.0102(19)
C5 0.118(5) 0.042(3) 0.051(3) -0.006(2) 0.033(3) 0.019(3)
C6 0.168(7) 0.042(3) 0.039(3) -0.010(2) 0.023(4) 0.018(4)
C7 0.151(7) 0.035(3) 0.041(3) -0.006(2) -0.007(4) -0.001(4)
C8 0.099(4) 0.034(2) 0.045(3) -0.0018(19) -0.006(3) -0.008(2)
C9 0.084(4) 0.024(2) 0.038(2) -0.0029(16) 0.002(2) -0.002(2)
C10 0.081(4) 0.029(2) 0.042(2) -0.0060(17) 0.015(2) 0.014(2)
C11 0.0257(18) 0.0301(18) 0.0256(17) 0.0048(13) 0.0072(14) 0.0015(14)
C12 0.036(2) 0.041(2) 0.0287(18) 0.0043(15) 0.0117(16) 0.0059(17)
C13 0.042(2) 0.053(3) 0.048(2) 0.009(2) 0.027(2) 0.007(2)
C14 0.035(2) 0.044(2) 0.063(3) 0.012(2) 0.024(2) -0.0025(18)
C15 0.034(2) 0.032(2) 0.050(2) 0.0031(17) 0.0114(18) -0.0009(16)
C16 0.0290(18) 0.0320(19) 0.0294(17) 0.0046(14) 0.0079(14) 0.0021(15)
C17 0.0296(19) 0.0342(19) 0.0242(17) 0.0036(14) 0.0107(14) 0.0002(15)
C18 0.033(2) 0.037(2) 0.0285(18) 0.0001(15) 0.0102(15) 0.0022(16)
C19 0.038(2) 0.049(3) 0.052(3) -0.0107(19) 0.0120(19) 0.0105(19)
C20 0.032(2) 0.076(4) 0.074(3) -0.018(3) 0.004(2) 0.020(2)
C21 0.033(2) 0.067(3) 0.058(3) -0.018(2) -0.001(2) 0.003(2)
C22 0.033(2) 0.046(2) 0.034(2) -0.0058(17) 0.0095(16) -0.0001(17)
C23 0.035(2) 0.0279(18) 0.0255(18) -0.0011(13) 0.0109(15) -0.0002(14)
C24 0.042(2) 0.0314(19) 0.0260(18) 0.0018(14) 0.0052(16) 0.0055(16)
C25 0.052(2) 0.032(2) 0.0238(18) -0.0004(15) 0.0010(17) 0.0042(18)
C26 0.062(3) 0.036(2) 0.0238(18) -0.0011(15) 0.0147(18) 0.0028(19)
C27 0.062(3) 0.044(2) 0.035(2) -0.0031(18) 0.024(2) 0.000(2)
C28 0.051(2) 0.033(2) 0.0291(19) -0.0006(15) 0.0169(17) -0.0043(17)
C29 0.0319(19) 0.035(2) 0.0252(17) -0.0048(14) 0.0086(15) 0.0011(15)
C30 0.078(3) 0.036(2) 0.032(2) -0.0005(17) 0.015(2) 0.008(2)
C31 0.086(4) 0.039(2) 0.048(3) -0.009(2) 0.022(2) 0.009(2)
C32 0.058(3) 0.054(3) 0.032(2) -0.0152(19) 0.014(2) 0.001(2)
C33 0.067(3) 0.058(3) 0.025(2) -0.0038(18) 0.0082(19) 0.014(2)
C34 0.058(3) 0.041(2) 0.030(2) -0.0025(16) 0.0075(18) 0.014(2)
C35 0.034(2) 0.0315(19) 0.0257(17) 0.0003(14) 0.0080(15) 0.0042(15)
C36 0.037(2) 0.034(2) 0.0296(18) -0.0031(15) 0.0089(16) 0.0027(16)
C37 0.040(2) 0.045(2) 0.031(2) -0.0064(17) 0.0018(17) 0.0018(18)
C38 0.036(2) 0.071(3) 0.039(2) -0.005(2) 0.0027(19) 0.002(2)
C39 0.036(2) 0.110(4) 0.040(2) -0.004(3) 0.013(2) 0.000(3)
C40 0.042(2) 0.076(3) 0.0244(19) -0.0026(19) 0.0056(17) -0.003(2)
C41 0.042(2) 0.0274(18) 0.0249(17) -0.0035(14) 0.0112(15) -0.0004(15)
C42 0.059(3) 0.036(2) 0.0296(19) 0.0016(16) 0.0104(18) -0.0009(18)
C43 0.085(4) 0.038(2) 0.033(2) 0.0046(17) 0.016(2) -0.010(2)
C44 0.092(4) 0.039(3) 0.051(3) -0.009(2) 0.043(3) -0.018(3)
C45 0.060(3) 0.047(3) 0.070(3) -0.008(2) 0.040(3) -0.006(2)
C46 0.045(2) 0.036(2) 0.047(2) -0.0038(17) 0.0234(19) -0.0010(18)
O1 0.178(11) 0.075(4) 0.116(7) -0.022(4) 0.064(8) -0.041(7)
C47 0.201(11) 0.060(5) 0.062(7) -0.005(5) 0.031(7) -0.003(6)
C48 0.103(10) 0.065(5) 0.062(6) -0.015(4) 0.014(7) -0.013(5)
C49 0.118(12) 0.063(4) 0.091(8) 0.010(4) 0.044(8) 0.006(6)
C50 0.167(16) 0.074(8) 0.112(9) -0.020(6) 0.079(10) -0.007(8)
O1' 0.178(11) 0.075(4) 0.116(7) -0.022(4) 0.064(8) -0.041(7)
C47' 0.201(11) 0.060(5) 0.062(7) -0.005(5) 0.031(7) -0.003(6)
C48' 0.103(10) 0.065(5) 0.062(6) -0.015(4) 0.014(7) -0.013(5)
C49' 0.118(12) 0.063(4) 0.091(8) 0.010(4) 0.044(8) 0.006(6)
C50' 0.167(16) 0.074(8) 0.112(9) -0.020(6) 0.079(10) -0.007(8)

loop_
_atom_type_symbol
_atom_type_description
_atom_type_scat_dispersion_real
_atom_type_scat_dispersion_imag
_atom_type_scat_source
C C 0.0033 0.0016 'International Tables Vol C Tables 4.2.6.8 and 6.1.1.4'
H H 0.0000 0.0000 'International Tables Vol C Tables 4.2.6.8 and 6.1.1.4'
N N 0.0061 0.0033 'International Tables Vol C Tables 4.2.6.8 and 6.1.1.4'
P P 0.1023 0.0942 'International Tables Vol C Tables 4.2.6.8 and 6.1.1.4'
Ta Ta -0.7052 6.5227 'International Tables Vol C Tables 4.2.6.8 and 6.1.1.4'
O O 0.0106 0.0060 'International Tables Vol C Tables 4.2.6.8 and 6.1.1.4'

loop_
_geom_angle_atom_site_label_1
_geom_angle_atom_site_label_2
_geom_angle_atom_site_label_3
_geom_angle
_geom_angle_site_symmetry_1
_geom_angle_site_symmetry_3
_geom_angle_publ_flag
P2 N1 P1 131.35(19) . . ?
C18 Ta1 C23 78.17(13) . . ?
C18 Ta1 C16 86.87(13) . . ?
C23 Ta1 C16 80.10(12) . . ?
C18 Ta1 C4 92.64(15) . . ?
C23 Ta1 C4 140.71(14) . . ?
C16 Ta1 C4 138.09(14) . . ?
C18 Ta1 C1 139.58(14) . . ?
C23 Ta1 C1 138.23(14) . . ?
C16 Ta1 C1 84.54(14) . . ?
C4 Ta1 C1 69.10(16) . . ?
C18 Ta1 C26 116.79(14) . . ?
C23 Ta1 C26 69.49(12) . . ?
C16 Ta1 C26 135.10(13) . . ?
C4 Ta1 C26 81.56(14) . . ?
C1 Ta1 C26 96.52(14) . . ?
C18 Ta1 C24 113.51(13) . . ?
C23 Ta1 C24 36.45(12) . . ?
C16 Ta1 C24 74.31(13) . . ?
C4 Ta1 C24 141.22(13) . . ?
C1 Ta1 C24 101.95(14) . . ?
C26 Ta1 C24 61.50(13) . . ?
C18 Ta1 C2 103.47(14) . . ?
C23 Ta1 C2 158.09(14) . . ?
C16 Ta1 C2 78.19(14) . . ?
C4 Ta1 C2 61.17(15) . . ?
C1 Ta1 C2 36.12(14) . . ?
C26 Ta1 C2 125.94(14) . . ?
C24 Ta1 C2 131.84(15) . . ?
C18 Ta1 C3 82.33(14) . . ?
C23 Ta1 C3 160.03(14) . . ?
C16 Ta1 C3 103.21(13) . . ?
C4 Ta1 C3 35.69(14) . . ?
C1 Ta1 C3 61.58(15) . . ?
C26 Ta1 C3 116.72(14) . . ?
C24 Ta1 C3 163.51(15) . . ?
C2 Ta1 C3 33.93(15) . . ?
C18 Ta1 C25 135.79(13) . . ?
C23 Ta1 C25 61.20(12) . . ?
C16 Ta1 C25 101.60(13) . . ?
C4 Ta1 C25 107.43(14) . . ?
C1 Ta1 C25 84.62(14) . . ?
C26 Ta1 C25 34.66(14) . . ?
C24 Ta1 C25 34.12(12) . . ?
C2 Ta1 C25 120.74(14) . . ?
C3 Ta1 C25 135.25(13) . . ?
N1 P1 C23 124.26(16) . . ?
N1 P1 C17 109.09(17) . . ?
C23 P1 C17 100.48(16) . . ?
N1 P1 C11 112.41(16) . . ?
C23 P1 C11 101.93(16) . . ?
C17 P1 C11 107.07(16) . . ?
N1 P2 C29 108.13(16) . . ?
N1 P2 C41 112.14(17) . . ?
C29 P2 C41 107.88(17) . . ?
N1 P2 C35 114.57(17) . . ?
C29 P2 C35 106.89(17) . . ?
C41 P2 C35 106.91(17) . . ?
C2 C1 C9 115.6(4) . . ?
C2 C1 Ta1 73.6(2) . . ?
C9 C1 Ta1 106.2(3) . . ?
C2 C1 H1A 117.7 . . ?
C9 C1 H1A 117.7 . . ?
Ta1 C1 H1A 117.7 . . ?
C3 C2 C1 115.7(4) . . ?
C3 C2 Ta1 73.2(2) . . ?
C1 C2 Ta1 70.2(2) . . ?
C3 C2 H2A 122.0 . . ?
C1 C2 H2A 122.0 . . ?
Ta1 C2 H2A 122.0 . . ?
C2 C3 C4 115.5(4) . . ?
C2 C3 Ta1 72.9(2) . . ?
C4 C3 Ta1 70.2(2) . . ?
C2 C3 H3A 122.2 . . ?
C4 C3 H3A 122.2 . . ?
Ta1 C3 H3A 122.2 . . ?
C3 C4 C10 115.7(4) . . ?
C3 C4 Ta1 74.1(2) . . ?
C10 C4 Ta1 106.5(3) . . ?
C3 C4 H4A 117.5 . . ?
C10 C4 H4A 117.5 . . ?
Ta1 C4 H4A 117.5 . . ?
C10 C5 C6 118.5(6) . . ?
C10 C5 H5A 120.7 . . ?
C6 C5 H5A 120.7 . . ?
C7 C6 C5 120.5(5) . . ?
C7 C6 H6A 119.7 . . ?
C5 C6 H6A 119.7 . . ?
C6 C7 C8 122.2(6) . . ?
C6 C7 H7A 118.9 . . ?
C8 C7 H7A 118.9 . . ?
C7 C8 C9 118.3(6) . . ?
C7 C8 H8A 120.8 . . ?
C9 C8 H8A 120.8 . . ?
C10 C9 C8 120.6(5) . . ?
C10 C9 C1 114.6(4) . . ?
C8 C9 C1 124.7(5) . . ?
C9 C10 C5 119.8(5) . . ?
C9 C10 C4 114.9(4) . . ?
C5 C10 C4 125.1(5) . . ?
C12 C11 C16 124.2(3) . . ?
C12 C11 P1 120.8(3) . . ?
C16 C11 P1 114.9(3) . . ?
C13 C12 C11 119.1(4) . . ?
C13 C12 H12A 120.4 . . ?
C11 C12 H12A 120.4 . . ?
C12 C13 C14 118.8(4) . . ?
C12 C13 H13A 120.6 . . ?
C14 C13 H13A 120.6 . . ?
C15 C14 C13 121.1(4) . . ?
C15 C14 H14A 119.5 . . ?
C13 C14 H14A 119.5 . . ?
C14 C15 C16 122.7(4) . . ?
C14 C15 H15A 118.7 . . ?
C16 C15 H15A 118.7 . . ?
C15 C16 C11 114.1(3) . . ?
C15 C16 Ta1 132.2(3) . . ?
C11 C16 Ta1 113.7(2) . . ?
C22 C17 C18 124.3(3) . . ?
C22 C17 P1 124.0(3) . . ?
C18 C17 P1 111.6(3) . . ?
C19 C18 C17 114.1(3) . . ?
C19 C18 Ta1 128.9(3) . . ?
C17 C18 Ta1 116.7(3) . . ?
C20 C19 C18 122.4(4) . . ?
C20 C19 H19A 118.8 . . ?
C18 C19 H19A 118.8 . . ?
C21 C20 C19 121.1(4) . . ?
C21 C20 H20A 119.5 . . ?
C19 C20 H20A 119.5 . . ?
C22 C21 C20 119.3(4) . . ?
C22 C21 H21A 120.3 . . ?
C20 C21 H21A 120.3 . . ?
C21 C22 C17 118.7(4) . . ?
C21 C22 H22A 120.6 . . ?
C17 C22 H22A 120.6 . . ?
C24 C23 C28 117.2(3) . . ?
C24 C23 P1 122.2(3) . . ?
C28 C23 P1 118.3(3) . . ?
C24 C23 Ta1 74.0(2) . . ?
C28 C23 Ta1 110.5(2) . . ?
P1 C23 Ta1 100.42(16) . . ?
C25 C24 C23 114.3(4) . . ?
C25 C24 Ta1 75.2(2) . . ?
C23 C24 Ta1 69.6(2) . . ?
C25 C24 H24A 122.8 . . ?
C23 C24 H24A 122.8 . . ?
Ta1 C24 H24A 122.8 . . ?
C24 C25 C26 116.9(4) . . ?
C24 C25 Ta1 70.7(2) . . ?
C26 C25 Ta1 70.0(2) . . ?
C24 C25 H25A 121.1 . . ?
C26 C25 H25A 121.1 . . ?
Ta1 C25 H25A 121.1 . . ?
C25 C26 C27 121.4(3) . . ?
C25 C26 Ta1 75.4(2) . . ?
C27 C26 Ta1 103.0(2) . . ?
C25 C26 H26A 116.2 . . ?
C27 C26 H26A 116.2 . . ?
Ta1 C26 H26A 116.2 . . ?
C26 C27 C28 111.2(3) . . ?
C26 C27 H27A 109.4 . . ?
C28 C27 H27A 109.4 . . ?
C26 C27 H27B 109.4 . . ?
C28 C27 H27B 109.4 . . ?
H27A C27 H27B 108.0 . . ?
C23 C28 C27 109.6(3) . . ?
C23 C28 H28A 109.8 . . ?
C27 C28 H28A 109.8 . . ?
C23 C28 H28B 109.8 . . ?
C27 C28 H28B 109.8 . . ?
H28A C28 H28B 108.2 . . ?
C30 C29 C34 119.6(3) . . ?
C30 C29 P2 120.9(3) . . ?
C34 C29 P2 119.5(3) . . ?
C29 C30 C31 119.7(4) . . ?
C29 C30 H30A 120.2 . . ?
C31 C30 H30A 120.2 . . ?
C32 C31 C30 120.9(4) . . ?
C32 C31 H31A 119.5 . . ?
C30 C31 H31A 119.5 . . ?
C33 C32 C31 119.6(4) . . ?
C33 C32 H32A 120.2 . . ?
C31 C32 H32A 120.2 . . ?
C32 C33 C34 120.0(4) . . ?
C32 C33 H33A 120.0 . . ?
C34 C33 H33A 120.0 . . ?
C29 C34 C33 120.2(4) . . ?
C29 C34 H34A 119.9 . . ?
C33 C34 H34A 119.9 . . ?
C40 C35 C36 119.0(4) . . ?
C40 C35 P2 119.5(3) . . ?
C36 C35 P2 121.2(3) . . ?
C37 C36 C35 120.6(4) . . ?
C37 C36 H36A 119.7 . . ?
C35 C36 H36A 119.7 . . ?
C38 C37 C36 119.9(4) . . ?
C38 C37 H37A 120.0 . . ?
C36 C37 H37A 120.0 . . ?
C37 C38 C39 120.0(4) . . ?
C37 C38 H38A 120.0 . . ?
C39 C38 H38A 120.0 . . ?
C38 C39 C40 119.9(4) . . ?
C38 C39 H39A 120.0 . . ?
C40 C39 H39A 120.0 . . ?
C35 C40 C39 120.6(4) . . ?
C35 C40 H40A 119.7 . . ?
C39 C40 H40A 119.7 . . ?
C46 C41 C42 119.5(4) . . ?
C46 C41 P2 118.4(3) . . ?
C42 C41 P2 122.2(3) . . ?
C43 C42 C41 119.8(5) . . ?
C43 C42 H42A 120.1 . . ?
C41 C42 H42A 120.1 . . ?
C44 C43 C42 120.3(4) . . ?
C44 C43 H43A 119.8 . . ?
C42 C43 H43A 119.8 . . ?
C43 C44 C45 120.5(4) . . ?
C43 C44 H44A 119.8 . . ?
C45 C44 H44A 119.8 . . ?
C44 C45 C46 119.6(5) . . ?
C44 C45 H45A 120.2 . . ?
C46 C45 H45A 120.2 . . ?
C41 C46 C45 120.3(4) . . ?
C41 C46 H46A 119.8 . . ?
C45 C46 H46A 119.8 . . ?
C50 O1 C47 109.5(13) . . ?
O1 C47 C48 100.2(13) . . ?
O1 C47 H47A 111.7 . . ?
C48 C47 H47A 111.7 . . ?
O1 C47 H47B 111.7 . . ?
C48 C47 H47B 111.7 . . ?
H47A C47 H47B 109.5 . . ?
C47 C48 C49 95.4(13) . . ?
C47 C48 H48A 112.7 . . ?
C49 C48 H48A 112.7 . . ?
C47 C48 H48B 112.7 . . ?
C49 C48 H48B 112.7 . . ?
H48A C48 H48B 110.2 . . ?
C50 C49 C48 92.7(13) . . ?
C50 C49 H49A 113.2 . . ?
C48 C49 H49A 113.2 . . ?
C50 C49 H49B 113.2 . . ?
C48 C49 H49B 113.2 . . ?
H49A C49 H49B 110.5 . . ?
O1 C50 C49 99.4(12) . . ?
O1 C50 H50A 111.9 . . ?
C49 C50 H50A 111.9 . . ?
O1 C50 H50B 111.9 . . ?
C49 C50 H50B 111.9 . . ?
H50A C50 H50B 109.6 . . ?
C50' O1' C47' 105.7(9) . . ?
O1' C47' C48' 100.1(9) . . ?
O1' C47' H47C 111.8 . . ?
C48' C47' H47C 111.8 . . ?
O1' C47' H47D 111.8 . . ?
C48' C47' H47D 111.8 . . ?
H47C C47' H47D 109.5 . . ?
C47' C48' C49' 104.0(9) . . ?
C47' C48' H48C 111.0 . . ?
C49' C48' H48C 111.0 . . ?
C47' C48' H48D 111.0 . . ?
C49' C48' H48D 111.0 . . ?
H48C C48' H48D 109.0 . . ?
C50' C49' C48' 100.9(8) . . ?
C50' C49' H49C 111.6 . . ?
C48' C49' H49C 111.6 . . ?
C50' C49' H49D 111.6 . . ?
C48' C49' H49D 111.6 . . ?
H49C C49' H49D 109.4 . . ?
O1' C50' C49' 108.1(9) . . ?
O1' C50' H50C 110.1 . . ?
C49' C50' H50C 110.1 . . ?
O1' C50' H50D 110.1 . . ?
C49' C50' H50D 110.1 . . ?
H50C C50' H50D 108.4 . . ?

loop_
_geom_bond_atom_site_label_1
_geom_bond_atom_site_label_2
_geom_bond_distance
_geom_bond_site_symmetry_2
_geom_bond_publ_flag
N1 P2 1.578(3) . ?
N1 P1 1.609(3) . ?
Ta1 C18 2.275(4) . ?
Ta1 C23 2.288(4) . ?
Ta1 C16 2.290(4) . ?
Ta1 C4 2.327(4) . ?
Ta1 C1 2.331(4) . ?
Ta1 C26 2.336(4) . ?
Ta1 C24 2.347(4) . ?
Ta1 C2 2.376(4) . ?
Ta1 C3 2.379(4) . ?
Ta1 C25 2.405(4) . ?
P1 C23 1.751(3) . ?
P1 C17 1.793(4) . ?
P1 C11 1.794(4) . ?
P2 C29 1.807(3) . ?
P2 C41 1.807(4) . ?
P2 C35 1.808(4) . ?
C1 C2 1.460(6) . ?
C1 C9 1.488(6) . ?
C1 H1A 1.0000 . ?
C2 C3 1.388(6) . ?
C2 H2A 1.0000 . ?
C3 C4 1.443(6) . ?
C3 H3A 1.0000 . ?
C4 C10 1.488(6) . ?
C4 H4A 1.0000 . ?
C5 C10 1.400(6) . ?
C5 C6 1.413(9) . ?
C5 H5A 0.9500 . ?
C6 C7 1.346(9) . ?
C6 H6A 0.9500 . ?
C7 C8 1.385(8) . ?
C7 H7A 0.9500 . ?
C8 C9 1.399(6) . ?
C8 H8A 0.9500 . ?
C9 C10 1.394(7) . ?
C11 C12 1.400(5) . ?
C11 C16 1.408(5) . ?
C12 C13 1.381(6) . ?
C12 H12A 0.9500 . ?
C13 C14 1.391(6) . ?
C13 H13A 0.9500 . ?
C14 C15 1.387(6) . ?
C14 H14A 0.9500 . ?
C15 C16 1.406(5) . ?
C15 H15A 0.9500 . ?
C17 C22 1.391(5) . ?
C17 C18 1.414(5) . ?
C18 C19 1.406(5) . ?
C19 C20 1.386(6) . ?
C19 H19A 0.9500 . ?
C20 C21 1.384(6) . ?
C20 H20A 0.9500 . ?
C21 C22 1.382(6) . ?
C21 H21A 0.9500 . ?
C22 H22A 0.9500 . ?
C23 C24 1.450(5) . ?
C23 C28 1.533(5) . ?
C24 C25 1.395(5) . ?
C24 H24A 1.0000 . ?
C25 C26 1.414(6) . ?
C25 H25A 1.0000 . ?
C26 C27 1.520(6) . ?
C26 H26A 1.0000 . ?
C27 C28 1.537(5) . ?
C27 H27A 0.9900 . ?
C27 H27B 0.9900 . ?
C28 H28A 0.9900 . ?
C28 H28B 0.9900 . ?
C29 C30 1.380(6) . ?
C29 C34 1.382(5) . ?
C30 C31 1.380(6) . ?
C30 H30A 0.9500 . ?
C31 C32 1.378(6) . ?
C31 H31A 0.9500 . ?
C32 C33 1.368(6) . ?
C32 H32A 0.9500 . ?
C33 C34 1.392(5) . ?
C33 H33A 0.9500 . ?
C34 H34A 0.9500 . ?
C35 C40 1.382(5) . ?
C35 C36 1.389(5) . ?
C36 C37 1.385(5) . ?
C36 H36A 0.9500 . ?
C37 C38 1.381(6) . ?
C37 H37A 0.9500 . ?
C38 C39 1.382(6) . ?
C38 H38A 0.9500 . ?
C39 C40 1.387(6) . ?
C39 H39A 0.9500 . ?
C40 H40A 0.9500 . ?
C41 C46 1.385(5) . ?
C41 C42 1.390(5) . ?
C42 C43 1.388(6) . ?
C42 H42A 0.9500 . ?
C43 C44 1.370(7) . ?
C43 H43A 0.9500 . ?
C44 C45 1.380(7) . ?
C44 H44A 0.9500 . ?
C45 C46 1.391(6) . ?
C45 H45A 0.9500 . ?
C46 H46A 0.9500 . ?
O1 C50 1.442(5) . ?
O1 C47 1.446(5) . ?
C47 C48 1.504(9) . ?
C47 H47A 0.9900 . ?
C47 H47B 0.9900 . ?
C48 C49 1.558(9) . ?
C48 H48A 0.9900 . ?
C48 H48B 0.9900 . ?
C49 C50 1.522(9) . ?
C49 H49A 0.9900 . ?
C49 H49B 0.9900 . ?
C50 H50A 0.9900 . ?
C50 H50B 0.9900 . ?
O1' C50' 1.443(5) . ?
O1' C47' 1.449(5) . ?
C47' C48' 1.486(8) . ?
C47' H47C 0.9900 . ?
C47' H47D 0.9900 . ?
C48' C49' 1.550(8) . ?
C48' H48C 0.9900 . ?
C48' H48D 0.9900 . ?
C49' C50' 1.505(8) . ?
C49' H49C 0.9900 . ?
C49' H49D 0.9900 . ?
C50' H50C 0.9900 . ?
C50' H50D 0.9900 . ?

loop_
_geom_torsion_atom_site_label_1
_geom_torsion_atom_site_label_2
_geom_torsion_atom_site_label_3
_geom_torsion_atom_site_label_4
_geom_torsion
_geom_torsion_site_symmetry_1
_geom_torsion_site_symmetry_2
_geom_torsion_site_symmetry_3
_geom_torsion_site_symmetry_4
_geom_torsion_publ_flag
P2 N1 P1 C23 -28.1(4) . . . . ?
P2 N1 P1 C17 -146.0(2) . . . . ?
P2 N1 P1 C11 95.4(3) . . . . ?
P1 N1 P2 C29 -159.9(2) . . . . ?
P1 N1 P2 C41 81.2(3) . . . . ?
P1 N1 P2 C35 -40.8(3) . . . . ?
C18 Ta1 C1 C2 -1.2(4) . . . . ?
C23 Ta1 C1 C2 145.9(2) . . . . ?
C16 Ta1 C1 C2 77.4(3) . . . . ?
C4 Ta1 C1 C2 -69.4(3) . . . . ?
C26 Ta1 C1 C2 -147.7(3) . . . . ?
C24 Ta1 C1 C2 150.1(2) . . . . ?
C3 Ta1 C1 C2 -30.8(2) . . . . ?
C25 Ta1 C1 C2 179.7(3) . . . . ?
C18 Ta1 C1 C9 111.3(3) . . . . ?
C23 Ta1 C1 C9 -101.5(3) . . . . ?
C16 Ta1 C1 C9 -170.0(3) . . . . ?
C4 Ta1 C1 C9 43.2(3) . . . . ?
C26 Ta1 C1 C9 -35.2(3) . . . . ?
C24 Ta1 C1 C9 -97.4(3) . . . . ?
C2 Ta1 C1 C9 112.5(4) . . . . ?
C3 Ta1 C1 C9 81.7(3) . . . . ?
C25 Ta1 C1 C9 -67.8(3) . . . . ?
C9 C1 C2 C3 -41.4(5) . . . . ?
Ta1 C1 C2 C3 59.0(3) . . . . ?
C9 C1 C2 Ta1 -100.4(3) . . . . ?
C18 Ta1 C2 C3 53.0(3) . . . . ?
C23 Ta1 C2 C3 144.7(3) . . . . ?
C16 Ta1 C2 C3 136.8(3) . . . . ?
C4 Ta1 C2 C3 -32.6(2) . . . . ?
C1 Ta1 C2 C3 -126.2(4) . . . . ?
C26 Ta1 C2 C3 -85.3(3) . . . . ?
C24 Ta1 C2 C3 -167.1(2) . . . . ?
C25 Ta1 C2 C3 -126.6(2) . . . . ?
C18 Ta1 C2 C1 179.2(2) . . . . ?
C23 Ta1 C2 C1 -89.0(4) . . . . ?
C16 Ta1 C2 C1 -97.0(3) . . . . ?
C4 Ta1 C2 C1 93.6(3) . . . . ?
C26 Ta1 C2 C1 40.9(3) . . . . ?
C24 Ta1 C2 C1 -40.9(3) . . . . ?
C3 Ta1 C2 C1 126.2(4) . . . . ?
C25 Ta1 C2 C1 -0.4(3) . . . . ?
C1 C2 C3 C4 -0.1(5) . . . . ?
Ta1 C2 C3 C4 57.4(3) . . . . ?
C1 C2 C3 Ta1 -57.5(3) . . . . ?
C18 Ta1 C3 C2 -128.4(3) . . . . ?
C23 Ta1 C3 C2 -140.9(4) . . . . ?
C16 Ta1 C3 C2 -43.5(3) . . . . ?
C4 Ta1 C3 C2 126.1(4) . . . . ?
C1 Ta1 C3 C2 32.7(2) . . . . ?
C26 Ta1 C3 C2 115.4(3) . . . . ?
C24 Ta1 C3 C2 35.8(6) . . . . ?
C25 Ta1 C3 C2 78.5(3) . . . . ?
C18 Ta1 C3 C4 105.5(3) . . . . ?
C23 Ta1 C3 C4 93.0(4) . . . . ?
C16 Ta1 C3 C4 -169.6(3) . . . . ?
C1 Ta1 C3 C4 -93.3(3) . . . . ?
C26 Ta1 C3 C4 -10.7(3) . . . . ?
C24 Ta1 C3 C4 -90.3(5) . . . . ?
C2 Ta1 C3 C4 -126.1(4) . . . . ?
C25 Ta1 C3 C4 -47.5(3) . . . . ?
C2 C3 C4 C10 42.2(5) . . . . ?
Ta1 C3 C4 C10 101.0(3) . . . . ?
C2 C3 C4 Ta1 -58.8(3) . . . . ?
C18 Ta1 C4 C3 -72.9(3) . . . . ?
C23 Ta1 C4 C3 -147.4(2) . . . . ?
C16 Ta1 C4 C3 15.3(4) . . . . ?
C1 Ta1 C4 C3 70.0(3) . . . . ?
C26 Ta1 C4 C3 170.4(3) . . . . ?
C24 Ta1 C4 C3 153.0(3) . . . . ?
C2 Ta1 C4 C3 31.0(2) . . . . ?
C25 Ta1 C4 C3 147.0(3) . . . . ?
C18 Ta1 C4 C10 174.4(3) . . . . ?
C23 Ta1 C4 C10 99.9(3) . . . . ?
C16 Ta1 C4 C10 -97.4(3) . . . . ?
C1 Ta1 C4 C10 -42.7(3) . . . . ?
C26 Ta1 C4 C10 57.7(3) . . . . ?
C24 Ta1 C4 C10 40.4(4) . . . . ?
C2 Ta1 C4 C10 -81.7(3) . . . . ?
C3 Ta1 C4 C10 -112.7(4) . . . . ?
C25 Ta1 C4 C10 34.3(3) . . . . ?
C10 C5 C6 C7 0.2(8) . . . . ?
C5 C6 C7 C8 0.7(9) . . . . ?
C6 C7 C8 C9 -1.5(8) . . . . ?
C7 C8 C9 C10 1.4(7) . . . . ?
C7 C8 C9 C1 -175.4(4) . . . . ?
C2 C1 C9 C10 40.3(5) . . . . ?
Ta1 C1 C9 C10 -39.0(4) . . . . ?
C2 C1 C9 C8 -142.7(4) . . . . ?
Ta1 C1 C9 C8 138.1(4) . . . . ?
C8 C9 C10 C5 -0.5(6) . . . . ?
C1 C9 C10 C5 176.6(4) . . . . ?
C8 C9 C10 C4 -176.0(4) . . . . ?
C1 C9 C10 C4 1.1(5) . . . . ?
C6 C5 C10 C9 -0.3(7) . . . . ?
C6 C5 C10 C4 174.7(4) . . . . ?
C3 C4 C10 C9 -42.6(5) . . . . ?
Ta1 C4 C10 C9 37.4(4) . . . . ?
C3 C4 C10 C5 142.2(4) . . . . ?
Ta1 C4 C10 C5 -137.8(4) . . . . ?
N1 P1 C11 C12 7.9(3) . . . . ?
C23 P1 C11 C12 143.1(3) . . . . ?
C17 P1 C11 C12 -111.9(3) . . . . ?
N1 P1 C11 C16 -173.2(2) . . . . ?
C23 P1 C11 C16 -38.0(3) . . . . ?
C17 P1 C11 C16 67.0(3) . . . . ?
C16 C11 C12 C13 -1.7(6) . . . . ?
P1 C11 C12 C13 177.1(3) . . . . ?
C11 C12 C13 C14 0.3(6) . . . . ?
C12 C13 C14 C15 1.9(6) . . . . ?
C13 C14 C15 C16 -2.9(6) . . . . ?
C14 C15 C16 C11 1.5(5) . . . . ?
C14 C15 C16 Ta1 -178.2(3) . . . . ?
C12 C11 C16 C15 0.7(5) . . . . ?
P1 C11 C16 C15 -178.1(3) . . . . ?
C12 C11 C16 Ta1 -179.5(3) . . . . ?
P1 C11 C16 Ta1 1.6(3) . . . . ?
C18 Ta1 C16 C15 127.0(4) . . . . ?
C23 Ta1 C16 C15 -154.4(4) . . . . ?
C4 Ta1 C16 C15 36.6(4) . . . . ?
C1 Ta1 C16 C15 -13.4(4) . . . . ?
C26 Ta1 C16 C15 -107.2(4) . . . . ?
C24 Ta1 C16 C15 -117.5(4) . . . . ?
C2 Ta1 C16 C15 22.6(3) . . . . ?
C3 Ta1 C16 C15 45.7(4) . . . . ?
C25 Ta1 C16 C15 -96.8(4) . . . . ?
C18 Ta1 C16 C11 -52.7(3) . . . . ?
C23 Ta1 C16 C11 25.9(2) . . . . ?
C4 Ta1 C16 C11 -143.1(3) . . . . ?
C1 Ta1 C16 C11 166.9(3) . . . . ?
C26 Ta1 C16 C11 73.1(3) . . . . ?
C24 Ta1 C16 C11 62.8(3) . . . . ?
C2 Ta1 C16 C11 -157.1(3) . . . . ?
C3 Ta1 C16 C11 -134.0(3) . . . . ?
C25 Ta1 C16 C11 83.5(3) . . . . ?
N1 P1 C17 C22 -5.8(4) . . . . ?
C23 P1 C17 C22 -137.9(3) . . . . ?
C11 P1 C17 C22 116.0(3) . . . . ?
N1 P1 C17 C18 174.4(2) . . . . ?
C23 P1 C17 C18 42.4(3) . . . . ?
C11 P1 C17 C18 -63.7(3) . . . . ?
C22 C17 C18 C19 0.7(5) . . . . ?
P1 C17 C18 C19 -179.6(3) . . . . ?
C22 C17 C18 Ta1 174.9(3) . . . . ?
P1 C17 C18 Ta1 -5.3(3) . . . . ?
C23 Ta1 C18 C19 148.7(4) . . . . ?
C16 Ta1 C18 C19 -130.7(4) . . . . ?
C4 Ta1 C18 C19 7.3(4) . . . . ?
C1 Ta1 C18 C19 -52.9(5) . . . . ?
C26 Ta1 C18 C19 89.2(4) . . . . ?
C24 Ta1 C18 C19 157.9(4) . . . . ?
C2 Ta1 C18 C19 -53.7(4) . . . . ?
C3 Ta1 C18 C19 -26.9(4) . . . . ?
C25 Ta1 C18 C19 125.8(4) . . . . ?
C23 Ta1 C18 C17 -24.5(3) . . . . ?
C16 Ta1 C18 C17 56.0(3) . . . . ?
C4 Ta1 C18 C17 -166.0(3) . . . . ?
C1 Ta1 C18 C17 133.8(3) . . . . ?
C26 Ta1 C18 C17 -84.1(3) . . . . ?
C24 Ta1 C18 C17 -15.4(3) . . . . ?
C2 Ta1 C18 C17 133.1(3) . . . . ?
C3 Ta1 C18 C17 159.8(3) . . . . ?
C25 Ta1 C18 C17 -47.4(4) . . . . ?
C17 C18 C19 C20 -0.8(6) . . . . ?
Ta1 C18 C19 C20 -174.2(4) . . . . ?
C18 C19 C20 C21 0.0(8) . . . . ?
C19 C20 C21 C22 1.0(8) . . . . ?
C20 C21 C22 C17 -1.1(7) . . . . ?
C18 C17 C22 C21 0.3(6) . . . . ?
P1 C17 C22 C21 -179.4(3) . . . . ?
N1 P1 C23 C24 103.5(3) . . . . ?
C17 P1 C23 C24 -134.6(3) . . . . ?
C11 P1 C23 C24 -24.5(3) . . . . ?
N1 P1 C23 C28 -58.8(3) . . . . ?
C17 P1 C23 C28 63.1(3) . . . . ?
C11 P1 C23 C28 173.3(3) . . . . ?
N1 P1 C23 Ta1 -178.97(15) . . . . ?
C17 P1 C23 Ta1 -57.08(17) . . . . ?
C11 P1 C23 Ta1 53.05(17) . . . . ?
C18 Ta1 C23 C24 165.8(2) . . . . ?
C16 Ta1 C23 C24 77.0(2) . . . . ?
C4 Ta1 C23 C24 -114.7(3) . . . . ?
C1 Ta1 C23 C24 6.8(3) . . . . ?
C26 Ta1 C23 C24 -69.5(2) . . . . ?
C2 Ta1 C23 C24 69.1(4) . . . . ?
C3 Ta1 C23 C24 178.4(3) . . . . ?
C25 Ta1 C23 C24 -32.3(2) . . . . ?
C18 Ta1 C23 C28 -80.6(3) . . . . ?
C16 Ta1 C23 C28 -169.4(3) . . . . ?
C4 Ta1 C23 C28 -1.0(4) . . . . ?
C1 Ta1 C23 C28 120.5(3) . . . . ?
C26 Ta1 C23 C28 44.2(2) . . . . ?
C24 Ta1 C23 C28 113.6(3) . . . . ?
C2 Ta1 C23 C28 -177.3(3) . . . . ?
C3 Ta1 C23 C28 -67.9(5) . . . . ?
C25 Ta1 C23 C28 81.4(3) . . . . ?
C18 Ta1 C23 P1 45.09(15) . . . . ?
C16 Ta1 C23 P1 -43.76(15) . . . . ?
C4 Ta1 C23 P1 124.6(2) . . . . ?
C1 Ta1 C23 P1 -113.9(2) . . . . ?
C26 Ta1 C23 P1 169.8(2) . . . . ?
C24 Ta1 C23 P1 -120.7(3) . . . . ?
C2 Ta1 C23 P1 -51.7(4) . . . . ?
C3 Ta1 C23 P1 57.7(4) . . . . ?
C25 Ta1 C23 P1 -153.0(2) . . . . ?
C28 C23 C24 C25 -43.0(5) . . . . ?
P1 C23 C24 C25 154.6(3) . . . . ?
Ta1 C23 C24 C25 62.2(3) . . . . ?
C28 C23 C24 Ta1 -105.2(3) . . . . ?
P1 C23 C24 Ta1 92.4(3) . . . . ?
C18 Ta1 C24 C25 -138.7(2) . . . . ?
C23 Ta1 C24 C25 -123.5(3) . . . . ?
C16 Ta1 C24 C25 141.9(3) . . . . ?
C4 Ta1 C24 C25 -10.3(4) . . . . ?
C1 Ta1 C24 C25 61.1(3) . . . . ?
C26 Ta1 C24 C25 -29.9(2) . . . . ?
C2 Ta1 C24 C25 84.4(3) . . . . ?
C3 Ta1 C24 C25 58.4(6) . . . . ?
C18 Ta1 C24 C23 -15.2(2) . . . . ?
C16 Ta1 C24 C23 -94.6(2) . . . . ?
C4 Ta1 C24 C23 113.2(3) . . . . ?
C1 Ta1 C24 C23 -175.3(2) . . . . ?
C26 Ta1 C24 C23 93.7(2) . . . . ?
C2 Ta1 C24 C23 -152.1(2) . . . . ?
C3 Ta1 C24 C23 -178.1(4) . . . . ?
C25 Ta1 C24 C23 123.5(3) . . . . ?
C23 C24 C25 C26 -4.8(5) . . . . ?
Ta1 C24 C25 C26 54.2(3) . . . . ?
C23 C24 C25 Ta1 -59.0(3) . . . . ?
C18 Ta1 C25 C24 60.2(3) . . . . ?
C23 Ta1 C25 C24 34.4(2) . . . . ?
C16 Ta1 C25 C24 -37.3(3) . . . . ?
C4 Ta1 C25 C24 173.3(2) . . . . ?
C1 Ta1 C25 C24 -120.6(3) . . . . ?
C26 Ta1 C25 C24 129.7(4) . . . . ?
C2 Ta1 C25 C24 -120.4(3) . . . . ?
C3 Ta1 C25 C24 -159.9(2) . . . . ?
C18 Ta1 C25 C26 -69.5(3) . . . . ?
C23 Ta1 C25 C26 -95.3(3) . . . . ?
C16 Ta1 C25 C26 -167.0(2) . . . . ?
C4 Ta1 C25 C26 43.6(3) . . . . ?
C1 Ta1 C25 C26 109.7(2) . . . . ?
C24 Ta1 C25 C26 -129.7(4) . . . . ?
C2 Ta1 C25 C26 109.9(3) . . . . ?
C3 Ta1 C25 C26 70.4(3) . . . . ?
C24 C25 C26 C27 42.0(5) . . . . ?
Ta1 C25 C26 C27 96.5(3) . . . . ?
C24 C25 C26 Ta1 -54.5(3) . . . . ?
C18 Ta1 C26 C25 133.0(2) . . . . ?
C23 Ta1 C26 C25 68.7(2) . . . . ?
C16 Ta1 C26 C25 18.1(3) . . . . ?
C4 Ta1 C26 C25 -138.3(3) . . . . ?
C1 Ta1 C26 C25 -70.7(2) . . . . ?
C24 Ta1 C26 C25 29.4(2) . . . . ?
C2 Ta1 C26 C25 -93.5(3) . . . . ?
C3 Ta1 C26 C25 -132.1(2) . . . . ?
C18 Ta1 C26 C27 13.5(3) . . . . ?
C23 Ta1 C26 C27 -50.8(3) . . . . ?
C16 Ta1 C26 C27 -101.3(3) . . . . ?
C4 Ta1 C26 C27 102.2(3) . . . . ?
C1 Ta1 C26 C27 169.9(3) . . . . ?
C24 Ta1 C26 C27 -90.1(3) . . . . ?
C2 Ta1 C26 C27 147.0(3) . . . . ?
C3 Ta1 C26 C27 108.5(3) . . . . ?
C25 Ta1 C26 C27 -119.5(4) . . . . ?
C25 C26 C27 C28 -28.1(5) . . . . ?
Ta1 C26 C27 C28 52.6(4) . . . . ?
C24 C23 C28 C27 53.3(5) . . . . ?
P1 C23 C28 C27 -143.6(3) . . . . ?
Ta1 C23 C28 C27 -28.7(4) . . . . ?
C26 C27 C28 C23 -16.9(5) . . . . ?
N1 P2 C29 C30 -169.8(3) . . . . ?
C41 P2 C29 C30 -48.3(4) . . . . ?
C35 P2 C29 C30 66.3(4) . . . . ?
N1 P2 C29 C34 9.8(4) . . . . ?
C41 P2 C29 C34 131.3(3) . . . . ?
C35 P2 C29 C34 -114.0(3) . . . . ?
C34 C29 C30 C31 0.1(7) . . . . ?
P2 C29 C30 C31 179.7(4) . . . . ?
C29 C30 C31 C32 -0.5(8) . . . . ?
C30 C31 C32 C33 1.0(8) . . . . ?
C31 C32 C33 C34 -1.2(7) . . . . ?
C30 C29 C34 C33 -0.3(7) . . . . ?
P2 C29 C34 C33 -179.9(3) . . . . ?
C32 C33 C34 C29 0.8(7) . . . . ?
N1 P2 C35 C40 -88.2(4) . . . . ?
C29 P2 C35 C40 31.5(4) . . . . ?
C41 P2 C35 C40 146.9(3) . . . . ?
N1 P2 C35 C36 85.1(3) . . . . ?
C29 P2 C35 C36 -155.1(3) . . . . ?
C41 P2 C35 C36 -39.8(3) . . . . ?
C40 C35 C36 C37 -0.3(6) . . . . ?
P2 C35 C36 C37 -173.6(3) . . . . ?
C35 C36 C37 C38 1.0(6) . . . . ?
C36 C37 C38 C39 -0.6(7) . . . . ?
C37 C38 C39 C40 -0.5(8) . . . . ?
C36 C35 C40 C39 -0.9(7) . . . . ?
P2 C35 C40 C39 172.5(4) . . . . ?
C38 C39 C40 C35 1.3(8) . . . . ?
N1 P2 C41 C46 26.0(3) . . . . ?
C29 P2 C41 C46 -93.0(3) . . . . ?
C35 P2 C41 C46 152.3(3) . . . . ?
N1 P2 C41 C42 -155.0(3) . . . . ?
C29 P2 C41 C42 86.0(3) . . . . ?
C35 P2 C41 C42 -28.6(3) . . . . ?
C46 C41 C42 C43 -2.4(6) . . . . ?
P2 C41 C42 C43 178.5(3) . . . . ?
C41 C42 C43 C44 2.4(6) . . . . ?
C42 C43 C44 C45 -0.8(7) . . . . ?
C43 C44 C45 C46 -0.6(7) . . . . ?
C42 C41 C46 C45 1.0(6) . . . . ?
P2 C41 C46 C45 -180.0(3) . . . . ?
C44 C45 C46 C41 0.5(7) . . . . ?
C50 O1 C47 C48 -15(2) . . . . ?
O1 C47 C48 C49 48(2) . . . . ?
C47 C48 C49 C50 -62(2) . . . . ?
C47 O1 C50 C49 -25(2) . . . . ?
C48 C49 C50 O1 53.0(19) . . . . ?
C50' O1' C47' C48' 43.9(16) . . . . ?
O1' C47' C48' C49' -44.2(18) . . . . ?
C47' C48' C49' C50' 28.0(18) . . . . ?
C47' O1' C50' C49' -26.7(16) . . . . ?
C48' C49' C50' O1' -1.3(17) . . . . ?
